data_2203949
loop_
_publ_author_name
'Khan, Muhammad S.'
'Ahrens, Birte'
'Raithby, Paul R.'
'Teat, Simon J.'

_publ_section_title
;
 2,6-Bis(trimethylsilylethynyl)dithieno[3,2-<i>b</i>:2',3'-<i>d</i>]thiophene
;
_journal_issue 7
_journal_name_full 'Acta Crystallographica Section E'
_journal_page_first o1226
_journal_page_last o1228
_journal_paper_doi 10.1107/S1600536804014369
_journal_volume 60
_journal_year 2004
_chemical_formula_iupac 'C18 H20 S3 Si2'
_chemical_formula_moiety 'C18 H20 S3 Si2'
_chemical_formula_sum 'C18 H20 S3 Si2'
_chemical_formula_weight 388.7
_space_group_IT_number 14
_symmetry_cell_setting monoclinic
_symmetry_space_group_name_Hall '-P 2yn'
_symmetry_space_group_name_H-M 'P 1 21/n 1'
_audit_creation_method 'WinGX routine CIF_UPDATE'
_cell_angle_alpha 90
_cell_angle_beta 92.51(2)
_cell_angle_gamma 90
_cell_formula_units_Z 4
_cell_length_a 6.191(2)
_cell_length_b 28.671(9)
_cell_length_c 12.066(4)
_cell_measurement_reflns_used 11495
_cell_measurement_temperature 150(2)
_cell_measurement_theta_max 29.38
_cell_measurement_theta_min 3.21
_cell_volume 2139.7(12)
_computing_cell_refinement 'LSCELL (Clegg, 1997)'
_computing_data_collection 'SMART (Bruker, 1998)'
_computing_data_reduction 'SAINT (Bruker, 1997)'
_computing_molecular_graphics 'ORTEP-3 for Windows (Farrugia, 1997)'
_computing_publication_material 'WinGX (Farrugia, 1999)'
_computing_structure_refinement 'SHELXL97 (Sheldrick, 1997)'
_computing_structure_solution 'SHELXS97 (Sheldrick, 1997)'
_diffrn_measured_fraction_theta_full 0.996
_diffrn_measured_fraction_theta_max 0.996
_diffrn_measurement_device_type 'Bruker AXS SMART 1K CCD'
_diffrn_measurement_method '\w rotation with narrow frames'
_diffrn_radiation_type Synchrotron
_diffrn_radiation_wavelength 0.6887
_diffrn_reflns_av_R_equivalents 0.0633
_diffrn_reflns_limit_h_max 6
_diffrn_reflns_limit_h_min -6
_diffrn_reflns_limit_k_max 31
_diffrn_reflns_limit_k_min -28
_diffrn_reflns_limit_l_max 13
_diffrn_reflns_limit_l_min -13
_diffrn_reflns_number 11094
_diffrn_reflns_theta_full 22.5
_diffrn_reflns_theta_max 22.5
_diffrn_reflns_theta_min 2.14
_diffrn_standards_number 0
_exptl_absorpt_coefficient_mu 0.455
_exptl_absorpt_correction_T_max 0.9955
_exptl_absorpt_correction_T_min 0.9688
_exptl_absorpt_correction_type multi-scan
_exptl_absorpt_process_details '(SADABS; Bruker, 2000)'
_exptl_crystal_colour Yellow
_exptl_crystal_density_diffrn 1.207
_exptl_crystal_density_method 'not measured'
_exptl_crystal_description Plate
_exptl_crystal_F_000 816
_exptl_crystal_size_max 0.07
_exptl_crystal_size_mid 0.05
_exptl_crystal_size_min 0.01
_refine_diff_density_max 0.397
_refine_diff_density_min -0.329
_refine_ls_extinction_method none
_refine_ls_goodness_of_fit_ref 1.166
_refine_ls_hydrogen_treatment constr
_refine_ls_matrix_type full
_refine_ls_number_parameters 224
_refine_ls_number_reflns 3062
_refine_ls_number_restraints 105
_refine_ls_restrained_S_all 1.146
_refine_ls_R_factor_gt 0.0554
_refine_ls_shift/su_max 0
_refine_ls_structure_factor_coef Fsqd
_refine_ls_weighting_details 'calc w = 1/[\s^2^(Fo^2^)+(0.0415P)^2^+1.5269P] where P = (Fo^2^+2Fc^2^)/3'
_refine_ls_weighting_scheme calc
_refine_ls_wR_factor_ref 0.1143
_reflns_number_gt 2494
_reflns_number_total 3062
_reflns_threshold_expression I>2\s(I)
_cod_data_source_file su6115.cif
_cod_data_source_block I
_cod_depositor_comments
;
The following automatic conversions were performed:
'_symmetry_cell_setting' value 'Monoclinic' changed to 'monoclinic'
according to '/home/saulius/struct/CIF-dictionaries/cif_core.dic'
dictionary named 'cif_core.dic' version 2.4.1 from
2010-06-29.

'_exptl_absorpt_correction_type' value 'Multi-scan' changed
to 'multi-scan' according to
'/home/saulius/struct/CIF-dictionaries/cif_core.dic' dictionary named
'cif_core.dic' version 2.4.1 from 2010-06-29.

Automatic conversion script
Id: cif_fix_enum 1527 2010-12-29 10:47:43Z saulius 

The following automatic conversions were performed:

'_symmetry_cell_setting' value 'Monoclinic' changed to 'monoclinic'
according to /home/saulius/struct/CIF-dictionaries/cif_core.dic
dictionary named 'cif_core.dic' version 2.4.1 from
2010-06-29.

'_exptl_absorpt_correction_type' value 'Multi-scan'
changed to 'multi-scan' according to
/home/saulius/struct/CIF-dictionaries/cif_core.dic dictionary named
'cif_core.dic' version 2.4.1 from 2010-06-29.

Automatic conversion script
Id: cif_fix_values 1715 2011-07-08 13:25:40Z adriana 
;
_cod_original_cell_volume 2139.7(13)
_cod_original_sg_symbol_H-M 'P 21/n'
_cod_database_code 2203949
_cod_database_fobs_code 2203949

loop_
_symmetry_equiv_pos_as_xyz
'x, y, z'
'-x+1/2, y+1/2, -z+1/2'
'-x, -y, -z'
'x-1/2, -y-1/2, z-1/2'

loop_
_atom_site_label
_atom_site_fract_x
_atom_site_fract_y
_atom_site_fract_z
_atom_site_U_iso_or_equiv
_atom_site_adp_type
_atom_site_calc_flag
_atom_site_refinement_flags
_atom_site_occupancy
_atom_site_disorder_assembly
_atom_site_disorder_group
_atom_site_type_symbol
Si1 0.24574(18) -0.09576(4) -0.49942(9) 0.0297(3) Uani d . 1 . . Si
Si2 0.37743(19) 0.27129(4) 0.36288(10) 0.0331(3) Uani d . 1 A . Si
S1 0.31917(14) 0.03319(4) -0.17119(8) 0.0260(3) Uani d . 1 A . S
S2 0.91465(14) 0.05896(3) -0.00764(8) 0.0225(2) Uani d . 1 A . S
S3 0.34385(14) 0.12945(3) 0.05801(8) 0.0246(3) Uani d . 1 A . S
C1 0.3626(7) -0.06041(15) -0.3841(3) 0.0324(10) Uani d U 1 A . C
C2 0.4347(6) -0.03567(14) -0.3110(3) 0.0265(9) Uani d U 1 . . C
C3 0.5055(6) -0.00484(13) -0.2261(3) 0.0233(8) Uani d U 1 A . C
C4 0.7105(6) 0.00053(13) -0.1775(3) 0.0217(8) Uani d U 1 . . C
H4 0.8334 -0.0171 -0.1966 0.026 Uiso calc R 1 A . H
C5 0.7125(5) 0.03560(13) -0.0962(3) 0.0189(8) Uani d U 1 A . C
C6 0.5143(5) 0.05650(13) -0.0822(3) 0.0210(8) Uani d U 1 . . C
C7 0.5230(5) 0.09124(13) 0.0006(3) 0.0193(8) Uani d U 1 A . C
C8 0.7281(5) 0.09704(12) 0.0481(3) 0.0178(8) Uani d U 1 . . C
C9 0.7440(6) 0.13197(13) 0.1298(3) 0.0216(8) Uani d U 1 A . C
H9 0.8742 0.14 0.1699 0.026 Uiso calc R 1 . . H
C10 0.5506(6) 0.15279(13) 0.1443(3) 0.0236(8) Uani d U 1 . . C
C11 0.4998(6) 0.19001(14) 0.2161(3) 0.0262(9) Uani d U 1 A . C
C12 0.4528(6) 0.22214(15) 0.2739(3) 0.0330(10) Uani d U 1 . . C
C13 0.477(2) -0.1223(5) -0.5695(11) 0.044(4) Uani d PU 0.5 A 1 C
H13A 0.555 -0.0981 -0.6087 0.066 Uiso calc PR 0.5 A 1 H
H13B 0.4234 -0.1459 -0.6227 0.066 Uiso calc PR 0.5 A 1 H
H13C 0.5754 -0.1371 -0.514 0.066 Uiso calc PR 0.5 A 1 H
C13A 0.4674(17) -0.1115(4) -0.5939(10) 0.034(3) Uani d PU 0.5 A 2 C
H13D 0.5474 -0.0833 -0.6127 0.05 Uiso calc PR 0.5 A 2 H
H13E 0.4045 -0.1256 -0.6618 0.05 Uiso calc PR 0.5 A 2 H
H13F 0.566 -0.1337 -0.5564 0.05 Uiso calc PR 0.5 A 2 H
C14 0.0943(8) -0.14495(17) -0.4427(4) 0.0459(12) Uani d . 1 A . C
H14A 0.1906 -0.1633 -0.3931 0.069 Uiso calc R 1 . . H
H14B 0.0382 -0.1647 -0.5036 0.069 Uiso calc R 1 . . H
H14C -0.0264 -0.133 -0.4012 0.069 Uiso calc R 1 . . H
C15 0.0619(8) -0.05777(18) -0.5829(4) 0.0483(12) Uani d . 1 A . C
H15A -0.0592 -0.0483 -0.5383 0.072 Uiso calc R 1 . . H
H15B 0.0066 -0.0748 -0.6486 0.072 Uiso calc R 1 . . H
H15C 0.1406 -0.03 -0.6061 0.072 Uiso calc R 1 . . H
C16 0.0780(8) 0.27513(18) 0.3558(5) 0.0570(14) Uani d . 1 . . C
H16A 0.0266 0.2793 0.2785 0.085 Uiso calc R 1 A . H
H16B 0.0322 0.3018 0.3999 0.085 Uiso calc R 1 . . H
H16C 0.017 0.2464 0.3853 0.085 Uiso calc R 1 . . H
C17 0.4837(9) 0.25928(18) 0.5056(4) 0.0493(13) Uani d . 1 . . C
H17A 0.4196 0.2304 0.5325 0.074 Uiso calc R 1 A . H
H17B 0.4466 0.2852 0.5542 0.074 Uiso calc R 1 . . H
H17C 0.6412 0.2559 0.5057 0.074 Uiso calc R 1 . . H
C18 0.4935(8) 0.32505(16) 0.3055(4) 0.0456(12) Uani d . 1 . . C
H18A 0.6516 0.3229 0.3095 0.068 Uiso calc R 1 A . H
H18B 0.4479 0.352 0.3486 0.068 Uiso calc R 1 . . H
H18C 0.4425 0.3287 0.228 0.068 Uiso calc R 1 . . H

loop_
_atom_site_aniso_label
_atom_site_aniso_U_11
_atom_site_aniso_U_22
_atom_site_aniso_U_33
_atom_site_aniso_U_12
_atom_site_aniso_U_13
_atom_site_aniso_U_23
Si1 0.0310(6) 0.0330(7) 0.0245(6) -0.0033(5) -0.0053(4) -0.0055(5)
Si2 0.0334(6) 0.0312(7) 0.0345(6) 0.0074(5) -0.0008(5) -0.0133(5)
S1 0.0186(5) 0.0339(6) 0.0252(5) -0.0026(4) -0.0018(4) -0.0084(4)
S2 0.0171(5) 0.0247(5) 0.0253(5) 0.0022(4) -0.0023(4) -0.0076(4)
S3 0.0176(5) 0.0276(5) 0.0287(5) 0.0025(4) 0.0010(4) -0.0077(4)
C1 0.035(2) 0.032(2) 0.029(2) 0.0014(19) -0.0036(18) -0.0013(19)
C2 0.030(2) 0.030(2) 0.0194(19) -0.0008(18) 0.0001(16) -0.0008(18)
C3 0.025(2) 0.026(2) 0.0192(18) -0.0020(16) -0.0006(15) 0.0003(16)
C4 0.0213(19) 0.022(2) 0.0218(19) 0.0002(15) -0.0006(15) 0.0009(16)
C5 0.0170(18) 0.022(2) 0.0175(17) -0.0057(15) -0.0009(14) 0.0004(15)
C6 0.0153(18) 0.025(2) 0.0222(19) -0.0041(15) -0.0008(14) 0.0000(16)
C7 0.0179(18) 0.020(2) 0.0205(18) 0.0003(15) 0.0018(14) 0.0024(15)
C8 0.0190(18) 0.0165(19) 0.0181(17) 0.0008(15) 0.0029(14) 0.0004(15)
C9 0.0186(18) 0.024(2) 0.0218(19) 0.0000(16) -0.0002(14) -0.0028(16)
C10 0.0222(19) 0.025(2) 0.0241(19) -0.0023(16) 0.0017(15) -0.0039(17)
C11 0.023(2) 0.025(2) 0.031(2) 0.0036(17) -0.0011(16) -0.0075(18)
C12 0.026(2) 0.038(3) 0.035(2) 0.0035(19) -0.0024(17) -0.009(2)
C13 0.044(4) 0.044(4) 0.044(4) 0.0003(10) 0.0021(10) -0.0003(10)
C13A 0.034(3) 0.034(3) 0.033(3) 0.0000(10) 0.0017(10) -0.0003(10)
C14 0.053(3) 0.044(3) 0.039(3) -0.013(2) -0.012(2) 0.000(2)
C15 0.055(3) 0.051(3) 0.037(3) -0.001(2) -0.015(2) 0.005(2)
C16 0.038(3) 0.049(3) 0.085(4) 0.007(2) 0.010(3) -0.025(3)
C17 0.066(3) 0.044(3) 0.038(3) 0.012(3) 0.003(2) -0.007(2)
C18 0.048(3) 0.040(3) 0.048(3) 0.008(2) -0.006(2) -0.011(2)

loop_
_atom_type_symbol
_atom_type_description
_atom_type_scat_dispersion_real
_atom_type_scat_dispersion_imag
_atom_type_scat_source
C C 0.0033 0.0016 'International Tables Vol C Tables 4.2.6.8 and 6.1.1.4'
H H 0 0 'International Tables Vol C Tables 4.2.6.8 and 6.1.1.4'
Si Si 0.0817 0.0704 'International Tables Vol C Tables 4.2.6.8 and 6.1.1.4'
S S 0.1246 0.1234 'International Tables Vol C Tables 4.2.6.8 and 6.1.1.4'

loop_
_geom_angle_atom_site_label_1
_geom_angle_atom_site_label_2
_geom_angle_atom_site_label_3
_geom_angle
C14 Si1 C15 110.1(2)
C14 Si1 C1 109.3(2)
C15 Si1 C1 107.5(2)
C14 Si1 C13 105.7(5)
C15 Si1 C13 117.6(5)
C1 Si1 C13 106.5(4)
C14 Si1 C13A 116.1(4)
C15 Si1 C13A 105.1(4)
C1 Si1 C13A 108.5(4)
C13 Si1 C13A 13.2(5)
C12 Si2 C18 107.9(2)
C12 Si2 C17 108.1(2)
C18 Si2 C17 112.1(2)
C12 Si2 C16 107.2(2)
C18 Si2 C16 109.7(2)
C17 Si2 C16 111.6(3)
C6 S1 C3 91.27(18)
C5 S2 C8 90.39(17)
C7 S3 C10 90.89(17)
C2 C1 Si1 177.2(4)
C1 C2 C3 175.9(4)
C4 C3 C2 128.9(3)
C4 C3 S1 112.4(3)
C2 C3 S1 118.7(3)
C3 C4 C5 110.8(3)
C3 C4 H4 124.6
C5 C4 H4 124.6
C6 C5 C4 114.5(3)
C6 C5 S2 112.1(3)
C4 C5 S2 133.4(3)
C5 C6 C7 112.7(3)
C5 C6 S1 111.0(3)
C7 C6 S1 136.3(3)
C8 C7 C6 112.7(3)
C8 C7 S3 110.7(3)
C6 C7 S3 136.7(3)
C7 C8 C9 114.3(3)
C7 C8 S2 112.2(3)
C9 C8 S2 133.5(3)
C10 C9 C8 111.6(3)
C10 C9 H9 124.2
C8 C9 H9 124.2
C9 C10 C11 129.1(4)
C9 C10 S3 112.5(3)
C11 C10 S3 118.4(3)
C12 C11 C10 177.8(4)
C11 C12 Si2 179.4(4)
Si1 C13 H13A 109.5
Si1 C13 H13B 109.5
Si1 C13 H13C 109.5
Si1 C13A H13D 109.5
Si1 C13A H13E 109.5
H13D C13A H13E 109.5
Si1 C13A H13F 109.5
H13D C13A H13F 109.5
H13E C13A H13F 109.5
Si1 C14 H14A 109.5
Si1 C14 H14B 109.5
H14A C14 H14B 109.5
Si1 C14 H14C 109.5
H14A C14 H14C 109.5
H14B C14 H14C 109.5
Si1 C15 H15A 109.5
Si1 C15 H15B 109.5
H15A C15 H15B 109.5
Si1 C15 H15C 109.5
H15A C15 H15C 109.5
H15B C15 H15C 109.5
Si2 C16 H16A 109.5
Si2 C16 H16B 109.5
H16A C16 H16B 109.5
Si2 C16 H16C 109.5
H16A C16 H16C 109.5
H16B C16 H16C 109.5
Si2 C17 H17A 109.5
Si2 C17 H17B 109.5
H17A C17 H17B 109.5
Si2 C17 H17C 109.5
H17A C17 H17C 109.5
H17B C17 H17C 109.5
Si2 C18 H18A 109.5
Si2 C18 H18B 109.5
H18A C18 H18B 109.5
Si2 C18 H18C 109.5
H18A C18 H18C 109.5
H18B C18 H18C 109.5

loop_
_geom_bond_atom_site_label_1
_geom_bond_atom_site_label_2
_geom_bond_distance
Si1 C14 1.842(5)
Si1 C15 1.843(5)
Si1 C1 1.843(4)
Si1 C13 1.859(12)
Si1 C13A 1.877(10)
Si2 C12 1.844(4)
Si2 C18 1.848(5)
Si2 C17 1.848(5)
Si2 C16 1.855(5)
S1 C6 1.716(4)
S1 C3 1.739(4)
S2 C5 1.744(4)
S2 C8 1.745(3)
S3 C7 1.725(3)
S3 C10 1.747(4)
C1 C2 1.203(6)
C2 C3 1.408(5)
C3 C4 1.383(5)
C4 C5 1.405(5)
C4 H4 0.95
C5 C6 1.382(5)
C6 C7 1.410(5)
C7 C8 1.380(5)
C8 C9 1.406(5)
C9 C10 1.356(5)
C9 H9 0.95
C10 C11 1.418(5)
C11 C12 1.199(5)
C13 H13A 0.98
C13 H13B 0.98
C13 H13C 0.98
C13A H13D 0.98
C13A H13E 0.98
C13A H13F 0.98
C14 H14A 0.98
C14 H14B 0.98
C14 H14C 0.98
C15 H15A 0.98
C15 H15B 0.98
C15 H15C 0.98
C16 H16A 0.98
C16 H16B 0.98
C16 H16C 0.98
C17 H17A 0.98
C17 H17B 0.98
C17 H17C 0.98
C18 H18A 0.98
C18 H18B 0.98
C18 H18C 0.98
